data_1535948
loop_
_publ_author_name
'Iyi, N.'
'Inoue, Z.'
'Kimura, S.'

_publ_section_title
;
 The crystal structure of neodymium hexaaluminate
;
_journal_name_full 'Journal of Solid State Chemistry'
_journal_page_first 123
_journal_page_last 125
_journal_volume 54
_journal_year 1984
_chemical_formula_sum 'Al23.43 Nd1.65 O38'
_chemical_name_systematic 'Nd1.65 Al23.43 O38'
_space_group_IT_number 194
_symmetry_space_group_name_Hall '-P 6c 2c'
_symmetry_space_group_name_H-M 'P 63/m m c'
_cell_angle_alpha 90
_cell_angle_beta 90
_cell_angle_gamma 120
_cell_formula_units_Z 1
_cell_length_a 5.553
_cell_length_b 5.553
_cell_length_c 21.99
_cell_volume 587.234
_citation_journal_id_ASTM JSSCBI
_cod_data_source_file Iyi_JSSCBI_1984_644.cif
_cod_data_source_block Al23.43Nd1.65O38
_cod_database_code 1535948

loop_
_symmetry_equiv_pos_as_xyz
x,y,z
x-y,x,z+1/2
-y,x-y,z
-x,-y,z+1/2
-x+y,-x,z
y,-x+y,z+1/2
-y,-x,-z+1/2
x-y,-y,-z
x,x-y,-z+1/2
y,x,-z
-x+y,y,-z+1/2
-x,-x+y,-z
-x,-y,-z
-x+y,-x,-z-1/2
y,-x+y,-z
x,y,-z-1/2
x-y,x,-z
-y,x-y,-z-1/2
y,x,z-1/2
-x+y,y,z
-x,-x+y,z-1/2
-y,-x,z
x-y,-y,z-1/2
x,x-y,z

loop_
_atom_site_label
_atom_site_type_symbol
_atom_site_fract_x
_atom_site_fract_y
_atom_site_fract_z
_atom_site_occupancy
_atom_site_U_iso_or_equiv
Al4 Al+3 0 0 0 1 0.0
O2 O-2 0.5046 0.0092 0.1507 1 0.0
Al1 Al+3 0.8311 0.6622 0.10808 0.925 0.0
Al6 Al+3 0.847 0.694 0.185 0.058 0.0
O5 O-2 0.1809 0.3618 0.25 1 0.0
Al3 Al+3 0.3333 0.6667 0.1902 1 0.0
Nd1 Nd+3 0.6667 0.3333 0.25 0.51 0.0
O3 O-2 0.6667 0.3333 0.0548 1 0.0
Al2 Al+3 0.3333 0.6667 0.0268 1 0.0
Nd2 Nd+3 0.728 0.456 0.25 0.105 0.0
O1 O-2 0.1559 0.3118 0.0523 1 0.0
Al5 Al+3 0 0 0.2396 0.405 0.0
O4 O-2 0 0 0.1488 1 0.0
